data_2233777
loop_
_publ_author_name
'Hu, Xiu-Feng'
'Bing, Yue'
'Li, Xing'
'Kong, Zu-Ping'

_publ_section_title
;
 Bis[4-amino-<i>N</i>-(pyrimidin-2-yl)benzenesulfonamidato](1,10-phenanthroline)nickel(II)
;
_journal_coeditor_code EZ2279
_journal_issue 3
_journal_name_full 'Acta Crystallographica Section E'
_journal_page_first m348
_journal_page_last m349
_journal_paper_doi 10.1107/S1600536812008185
_journal_volume 68
_journal_year 2012
_chemical_formula_iupac '[Ni (C10 H9 N4 O2 S)2 (C12 H8 N2)]'
_chemical_formula_moiety 'C32 H26 N10 Ni O4 S2'
_chemical_formula_sum 'C32 H26 N10 Ni O4 S2'
_chemical_formula_weight 737.46
_chemical_name_systematic
;
Bis[4-amino-<i>N</i>-(pyrimidin-2-yl)benzenesulfonamidato](1,10-
phenanthroline)nickel(II)
;
_space_group_IT_number 29
_symmetry_cell_setting orthorhombic
_symmetry_space_group_name_Hall 'P 2c -2ac'
_symmetry_space_group_name_H-M 'P c a 21'
_atom_sites_solution_hydrogens geom
_atom_sites_solution_primary direct
_atom_sites_solution_secondary difmap
_audit_creation_method SHELXL-97
_cell_angle_alpha 90.00
_cell_angle_beta 90.00
_cell_angle_gamma 90.00
_cell_formula_units_Z 4
_cell_length_a 11.015(2)
_cell_length_b 17.995(3)
_cell_length_c 16.128(3)
_cell_measurement_reflns_used 4514
_cell_measurement_temperature 293(2)
_cell_measurement_theta_max 23.37
_cell_measurement_theta_min 2.17
_cell_volume 3196.8(10)
_computing_cell_refinement 'SAINT (Bruker, 2001)'
_computing_data_collection 'SMART (Bruker, 2001)'
_computing_data_reduction 'SAINT (Bruker, 2001)'
_computing_molecular_graphics 'SHELXTL (Sheldrick, 2008)'
_computing_publication_material 'SHELXTL (Sheldrick, 2008)'
_computing_structure_refinement 'SHELXL97 (Sheldrick, 2008)'
_computing_structure_solution 'SHELXS97 (Sheldrick, 2008)'
_diffrn_ambient_temperature 293(2)
_diffrn_measured_fraction_theta_full 0.998
_diffrn_measured_fraction_theta_max 0.998
_diffrn_measurement_device_type 'Bruker SMART APEXII CCD area-detector'
_diffrn_measurement_method 'phi and omega scans'
_diffrn_radiation_monochromator graphite
_diffrn_radiation_source 'fine-focus sealed tube'
_diffrn_radiation_type MoK\a
_diffrn_radiation_wavelength 0.71073
_diffrn_reflns_av_R_equivalents 0.0577
_diffrn_reflns_av_sigmaI/netI 0.0580
_diffrn_reflns_limit_h_max 14
_diffrn_reflns_limit_h_min -14
_diffrn_reflns_limit_k_max 22
_diffrn_reflns_limit_k_min -23
_diffrn_reflns_limit_l_max 20
_diffrn_reflns_limit_l_min -18
_diffrn_reflns_number 27217
_diffrn_reflns_theta_full 27.58
_diffrn_reflns_theta_max 27.58
_diffrn_reflns_theta_min 2.17
_diffrn_standards_decay_% 0
_exptl_absorpt_coefficient_mu 0.794
_exptl_absorpt_correction_T_max 0.8703
_exptl_absorpt_correction_T_min 0.7741
_exptl_absorpt_correction_type multi-scan
_exptl_absorpt_process_details '(ABSCOR; Higashi, 1995)'
_exptl_crystal_colour Green
_exptl_crystal_density_diffrn 1.532
_exptl_crystal_density_method 'not measured'
_exptl_crystal_description block
_exptl_crystal_F_000 1520
_exptl_crystal_size_max 0.34
_exptl_crystal_size_mid 0.26
_exptl_crystal_size_min 0.18
_refine_diff_density_max 0.506
_refine_diff_density_min -0.354
_refine_ls_abs_structure_details 'Flack (1983), 3236 Friedel pairs'
_refine_ls_abs_structure_Flack 0.236(16)
_refine_ls_extinction_method none
_refine_ls_goodness_of_fit_ref 1.016
_refine_ls_hydrogen_treatment constr
_refine_ls_matrix_type full
_refine_ls_number_parameters 431
_refine_ls_number_reflns 7075
_refine_ls_number_restraints 2
_refine_ls_restrained_S_all 1.017
_refine_ls_R_factor_all 0.0722
_refine_ls_R_factor_gt 0.0440
_refine_ls_shift/su_max 0.001
_refine_ls_shift/su_mean 0.000
_refine_ls_structure_factor_coef Fsqd
_refine_ls_weighting_details 'calc w=1/[\s^2^(Fo^2^)+(0.0454P)^2^+0.7787P] where P=(Fo^2^+2Fc^2^)/3'
_refine_ls_weighting_scheme calc
_refine_ls_wR_factor_gt 0.0965
_refine_ls_wR_factor_ref 0.1101
_reflns_number_gt 5020
_reflns_number_total 7075
_reflns_threshold_expression I>2sigma(I)
_cod_data_source_file ez2279.cif
_cod_data_source_block I
_cod_original_cell_volume 3196.9(10)
_cod_database_code 2233777
_cod_database_fobs_code 2233777

loop_
_symmetry_equiv_pos_as_xyz
'x, y, z'
'-x, -y, z+1/2'
'-x+1/2, y, z+1/2'
'x+1/2, -y, z'

loop_
_atom_site_type_symbol
_atom_site_label
_atom_site_fract_x
_atom_site_fract_y
_atom_site_fract_z
_atom_site_U_iso_or_equiv
_atom_site_adp_type
_atom_site_calc_flag
_atom_site_refinement_flags
_atom_site_occupancy
_atom_site_symmetry_multiplicity
Ni Ni1 0.08935(4) 0.25754(2) 0.18766(4) 0.04064(12) Uani d . 1 1
S S1 0.26208(7) 0.09491(5) 0.18621(8) 0.0421(2) Uani d . 1 1
S S2 -0.12704(9) 0.40536(6) 0.14560(7) 0.0451(3) Uani d . 1 1
O O1 0.3501(3) 0.07865(16) 0.12315(19) 0.0571(8) Uani d . 1 1
O O2 0.1443(2) 0.06087(14) 0.1758(2) 0.0553(8) Uani d . 1 1
O O3 -0.2414(2) 0.3700(2) 0.1294(2) 0.0745(10) Uani d . 1 1
O O4 -0.1087(3) 0.47423(18) 0.1020(2) 0.0692(9) Uani d . 1 1
N N1 0.4429(4) -0.0080(3) 0.5131(3) 0.0859(14) Uani d . 1 1
H H1B 0.4044 0.0048 0.5571 0.103 Uiso calc R 1 1
H H1A 0.5071 -0.0351 0.5168 0.103 Uiso calc R 1 1
N N2 0.2338(2) 0.18145(15) 0.1963(3) 0.0420(7) Uani d . 1 1
N N3 0.2674(3) 0.30325(16) 0.1940(3) 0.0466(7) Uani d . 1 1
N N4 0.4420(3) 0.22257(17) 0.1955(3) 0.0468(7) Uani d . 1 1
N N5 -0.1094(5) 0.4790(3) 0.5019(3) 0.106(2) Uani d . 1 1
H H5A -0.1683 0.4659 0.5337 0.127 Uiso calc R 1 1
H H5B -0.0489 0.5033 0.5219 0.127 Uiso calc R 1 1
N N6 -0.0154(3) 0.34928(16) 0.13242(19) 0.0408(7) Uani d . 1 1
N N7 0.0896(3) 0.2665(2) 0.0604(2) 0.0460(9) Uani d . 1 1
N N8 -0.0354(3) 0.3499(2) -0.0161(2) 0.0583(10) Uani d . 1 1
N N9 -0.0642(3) 0.19039(18) 0.1896(4) 0.0570(8) Uani d . 1 1
N N10 0.0438(5) 0.2643(2) 0.3117(3) 0.0667(13) Uani d . 1 1
C C1 0.4020(4) 0.0146(3) 0.4366(3) 0.0551(11) Uani d . 1 1
C C2 0.2985(4) 0.0583(2) 0.4303(3) 0.0533(10) Uani d . 1 1
H H2A 0.2549 0.0705 0.4778 0.064 Uiso calc R 1 1
C C3 0.2601(4) 0.0837(2) 0.3543(3) 0.0488(10) Uani d . 1 1
H H3A 0.1919 0.1141 0.3515 0.059 Uiso calc R 1 1
C C4 0.3206(3) 0.0651(2) 0.2817(3) 0.0395(9) Uani d . 1 1
C C5 0.4211(4) 0.0207(2) 0.2871(3) 0.0534(11) Uani d . 1 1
H H5C 0.4623 0.0072 0.2390 0.064 Uiso calc R 1 1
C C6 0.4622(4) -0.0042(3) 0.3629(3) 0.0661(13) Uani d . 1 1
H H6A 0.5310 -0.0340 0.3652 0.079 Uiso calc R 1 1
C C7 0.3218(3) 0.23493(18) 0.1954(3) 0.0394(8) Uani d . 1 1
C C8 0.3396(4) 0.3626(2) 0.1879(4) 0.0585(10) Uani d . 1 1
H H8A 0.3056 0.4099 0.1855 0.070 Uiso calc R 1 1
C C9 0.4641(4) 0.3546(2) 0.1849(4) 0.0581(10) Uani d . 1 1
H H9A 0.5152 0.3954 0.1791 0.070 Uiso calc R 1 1
C C10 0.5090(3) 0.2838(2) 0.1909(3) 0.0522(9) Uani d . 1 1
H H10A 0.5929 0.2782 0.1919 0.063 Uiso calc R 1 1
C C11 -0.1119(4) 0.4612(3) 0.4200(3) 0.0624(13) Uani d . 1 1
C C12 -0.2097(4) 0.4218(3) 0.3869(3) 0.0641(13) Uani d . 1 1
H H12A -0.2735 0.4074 0.4211 0.077 Uiso calc R 1 1
C C13 -0.2117(4) 0.4043(2) 0.3044(3) 0.0540(11) Uani d . 1 1
H H13A -0.2776 0.3782 0.2831 0.065 Uiso calc R 1 1
C C14 -0.1180(4) 0.4247(2) 0.2518(3) 0.0436(10) Uani d . 1 1
C C15 -0.0206(4) 0.4629(2) 0.2838(3) 0.0524(11) Uani d . 1 1
H H15A 0.0431 0.4768 0.2492 0.063 Uiso calc R 1 1
C C16 -0.0166(4) 0.4810(3) 0.3674(3) 0.0657(13) Uani d . 1 1
H H16A 0.0501 0.5064 0.3886 0.079 Uiso calc R 1 1
C C17 0.0102(3) 0.3235(2) 0.0552(2) 0.0416(9) Uani d . 1 1
C C18 0.0034(5) 0.3153(3) -0.0834(3) 0.0739(15) Uani d . 1 1
H H18A -0.0274 0.3313 -0.1340 0.089 Uiso calc R 1 1
C C19 0.0845(5) 0.2583(3) -0.0851(3) 0.0763(17) Uani d . 1 1
H H19A 0.1093 0.2366 -0.1346 0.092 Uiso calc R 1 1
C C20 0.1284(5) 0.2342(3) -0.0089(3) 0.0643(13) Uani d . 1 1
H H20A 0.1845 0.1956 -0.0063 0.077 Uiso calc R 1 1
C C21 -0.1147(4) 0.1532(3) 0.1260(4) 0.0726(15) Uani d . 1 1
H H21A -0.0726 0.1510 0.0761 0.087 Uiso calc R 1 1
C C22 -0.2264(5) 0.1177(3) 0.1312(6) 0.102(2) Uani d . 1 1
H H22A -0.2596 0.0926 0.0862 0.123 Uiso calc R 1 1
C C23 -0.2840(6) 0.1216(4) 0.2044(7) 0.123(3) Uani d . 1 1
H H23A -0.3606 0.1001 0.2086 0.148 Uiso calc R 1 1
C C24 -0.2353(8) 0.1563(5) 0.2753(6) 0.1249(18) Uani d . 1 1
C C25 -0.2921(7) 0.1584(4) 0.3481(6) 0.1249(18) Uani d . 1 1
H H25A -0.3678 0.1362 0.3543 0.150 Uiso calc R 1 1
C C26 -0.2388(8) 0.1930(4) 0.4128(6) 0.1249(18) Uani d U 1 1
H H26A -0.2788 0.1939 0.4636 0.150 Uiso calc R 1 1
C C27 -0.1208(8) 0.2290(5) 0.4057(6) 0.116(2) Uani d U 1 1
C C28 -0.0600(11) 0.2649(7) 0.4671(5) 0.152(4) Uani d . 1 1
H H28A -0.0939 0.2655 0.5199 0.182 Uiso calc R 1 1
C C29 0.0518(10) 0.3012(6) 0.4548(5) 0.130(3) Uani d . 1 1
H H29A 0.0920 0.3252 0.4979 0.156 Uiso calc R 1 1
C C30 0.1011(6) 0.2993(4) 0.3709(4) 0.099(2) Uani d . 1 1
H H30A 0.1741 0.3233 0.3594 0.119 Uiso calc R 1 1
C C31 -0.0656(5) 0.2289(3) 0.3275(3) 0.0754(17) Uani d . 1 1
C C32 -0.1222(5) 0.1917(3) 0.2603(4) 0.0717(15) Uani d . 1 1

loop_
_atom_site_aniso_label
_atom_site_aniso_U_11
_atom_site_aniso_U_22
_atom_site_aniso_U_33
_atom_site_aniso_U_12
_atom_site_aniso_U_13
_atom_site_aniso_U_23
Ni1 0.0409(2) 0.0465(3) 0.0345(2) 0.00456(19) -0.0015(3) 0.0027(3)
S1 0.0427(4) 0.0406(5) 0.0428(5) -0.0028(3) -0.0011(5) 0.0020(6)
S2 0.0396(5) 0.0521(6) 0.0437(6) 0.0067(4) -0.0002(4) -0.0002(5)
O1 0.0654(18) 0.0592(19) 0.0469(19) 0.0048(15) 0.0074(15) -0.0075(15)
O2 0.0510(14) 0.0504(15) 0.065(2) -0.0131(12) -0.0083(16) -0.0006(16)
O3 0.0397(15) 0.125(3) 0.059(2) -0.0106(17) -0.0056(15) -0.015(2)
O4 0.102(3) 0.0514(19) 0.054(2) 0.0244(17) 0.0111(17) 0.0098(16)
N1 0.092(3) 0.112(4) 0.054(3) 0.032(3) -0.011(2) 0.016(3)
N2 0.0408(14) 0.0349(15) 0.050(2) -0.0026(11) -0.0030(18) 0.0058(18)
N3 0.0485(15) 0.0398(16) 0.051(2) -0.0030(13) -0.008(2) 0.003(2)
N4 0.0402(14) 0.0541(18) 0.046(2) -0.0020(13) -0.0013(19) 0.002(2)
N5 0.109(4) 0.156(5) 0.052(3) -0.066(4) 0.018(3) -0.027(3)
N6 0.0463(16) 0.0415(17) 0.0346(17) 0.0082(14) 0.0002(14) -0.0013(15)
N7 0.050(2) 0.052(2) 0.036(2) 0.0120(16) 0.0017(16) -0.0046(17)
N8 0.069(2) 0.068(3) 0.037(2) 0.019(2) -0.0056(18) 0.0053(18)
N9 0.0466(16) 0.0558(19) 0.068(2) 0.0068(14) 0.007(3) 0.020(3)
N10 0.083(3) 0.076(3) 0.041(2) 0.030(2) -0.007(2) 0.000(2)
C1 0.061(3) 0.050(3) 0.054(3) 0.006(2) -0.011(2) 0.009(2)
C2 0.065(3) 0.050(2) 0.045(3) 0.002(2) 0.008(2) 0.003(2)
C3 0.047(2) 0.046(2) 0.053(3) 0.0064(19) 0.0030(19) 0.005(2)
C4 0.0402(19) 0.036(2) 0.042(2) 0.0011(16) -0.0010(17) -0.0020(17)
C5 0.048(2) 0.057(3) 0.055(3) 0.012(2) 0.007(2) -0.003(2)
C6 0.055(3) 0.079(3) 0.064(3) 0.027(3) -0.005(2) 0.004(3)
C7 0.0430(16) 0.0415(19) 0.034(2) -0.0025(14) 0.001(2) -0.001(2)
C8 0.069(2) 0.0370(19) 0.070(3) -0.0032(18) -0.006(3) -0.001(3)
C9 0.063(2) 0.051(2) 0.060(3) -0.0197(18) 0.002(3) -0.004(3)
C10 0.0466(19) 0.063(2) 0.048(2) -0.0135(17) -0.004(3) 0.000(3)
C11 0.070(3) 0.072(3) 0.045(3) -0.020(2) 0.006(2) -0.009(2)
C12 0.051(2) 0.087(4) 0.054(3) -0.027(2) 0.011(2) -0.006(3)
C13 0.045(2) 0.062(3) 0.055(3) -0.013(2) 0.003(2) -0.007(2)
C14 0.036(2) 0.050(3) 0.045(2) 0.0035(18) 0.0027(17) 0.004(2)
C15 0.047(2) 0.057(3) 0.053(3) -0.009(2) 0.010(2) -0.002(2)
C16 0.058(3) 0.080(4) 0.060(3) -0.029(2) 0.007(2) -0.008(3)
C17 0.045(2) 0.041(2) 0.038(2) 0.0024(16) 0.0008(17) 0.0032(18)
C18 0.074(3) 0.110(4) 0.037(3) 0.023(3) -0.008(2) 0.006(3)
C19 0.086(4) 0.110(5) 0.033(3) 0.027(3) 0.005(2) -0.013(3)
C20 0.065(3) 0.076(3) 0.052(3) 0.021(3) 0.002(2) -0.009(3)
C21 0.057(3) 0.062(3) 0.100(5) -0.010(2) -0.010(3) -0.002(3)
C22 0.064(4) 0.076(4) 0.168(8) -0.005(3) -0.011(4) 0.013(5)
C23 0.073(4) 0.072(4) 0.225(11) 0.009(3) 0.041(6) 0.058(6)
C24 0.113(4) 0.126(4) 0.136(5) -0.001(3) 0.052(3) 0.040(4)
C25 0.113(4) 0.126(4) 0.136(5) -0.001(3) 0.052(3) 0.040(4)
C26 0.113(4) 0.126(4) 0.136(5) -0.001(3) 0.052(3) 0.040(4)
C27 0.127(5) 0.134(6) 0.087(5) 0.030(5) 0.030(5) 0.037(5)
C28 0.181(10) 0.225(12) 0.051(5) 0.067(9) 0.008(6) -0.001(6)
C29 0.169(9) 0.170(9) 0.052(5) 0.045(8) -0.022(5) -0.009(5)
C30 0.117(5) 0.130(6) 0.051(4) 0.047(4) -0.022(3) -0.020(4)
C31 0.083(4) 0.089(4) 0.054(3) 0.037(3) 0.034(3) 0.032(3)
C32 0.069(3) 0.066(3) 0.080(4) 0.020(3) 0.017(3) 0.032(3)

loop_
_atom_type_symbol
_atom_type_description
_atom_type_scat_dispersion_real
_atom_type_scat_dispersion_imag
_atom_type_scat_source
C C 0.0033 0.0016 'International Tables Vol C Tables 4.2.6.8 and 6.1.1.4'
H H 0.0000 0.0000 'International Tables Vol C Tables 4.2.6.8 and 6.1.1.4'
N N 0.0061 0.0033 'International Tables Vol C Tables 4.2.6.8 and 6.1.1.4'
O O 0.0106 0.0060 'International Tables Vol C Tables 4.2.6.8 and 6.1.1.4'
S S 0.1246 0.1234 'International Tables Vol C Tables 4.2.6.8 and 6.1.1.4'
Ni Ni 0.3393 1.1124 'International Tables Vol C Tables 4.2.6.8 and 6.1.1.4'

loop_
_geom_angle_atom_site_label_1
_geom_angle_atom_site_label_2
_geom_angle_atom_site_label_3
_geom_angle
N7 Ni1 N10 163.95(16)
N7 Ni1 N9 93.55(19)
N10 Ni1 N9 79.7(2)
N7 Ni1 N2 96.67(15)
N10 Ni1 N2 99.08(17)
N9 Ni1 N2 103.64(11)
N7 Ni1 N3 90.95(16)
N10 Ni1 N3 98.85(19)
N9 Ni1 N3 166.70(12)
N2 Ni1 N3 63.36(11)
N7 Ni1 N6 62.52(12)
N10 Ni1 N6 102.74(14)
N9 Ni1 N6 90.91(12)
N2 Ni1 N6 155.62(13)
N3 Ni1 N6 102.27(12)
O1 S1 O2 115.96(19)
O1 S1 N2 113.76(19)
O2 S1 N2 104.49(15)
O1 S1 C4 108.17(18)
O2 S1 C4 107.61(18)
N2 S1 C4 106.3(2)
O3 S2 O4 114.6(2)
O3 S2 N6 111.69(19)
O4 S2 N6 111.68(18)
O3 S2 C14 108.4(2)
O4 S2 C14 107.4(2)
N6 S2 C14 102.18(19)
C1 N1 H1B 120.0
C1 N1 H1A 120.0
H1B N1 H1A 120.0
C7 N2 S1 123.2(2)
C7 N2 Ni1 94.5(2)
S1 N2 Ni1 140.89(17)
C8 N3 C7 117.4(3)
C8 N3 Ni1 148.6(3)
C7 N3 Ni1 93.3(2)
C10 N4 C7 114.2(3)
C11 N5 H5A 120.0
C11 N5 H5B 120.0
H5A N5 H5B 120.0
C17 N6 S2 119.7(3)
C17 N6 Ni1 90.3(2)
S2 N6 Ni1 145.00(19)
C20 N7 C17 119.2(4)
C20 N7 Ni1 143.5(3)
C17 N7 Ni1 96.9(3)
C18 N8 C17 114.5(4)
C32 N9 C21 118.2(4)
C32 N9 Ni1 113.6(4)
C21 N9 Ni1 127.9(4)
C30 N10 C31 120.5(6)
C30 N10 Ni1 128.2(5)
C31 N10 Ni1 111.2(4)
N1 C1 C2 120.2(4)
N1 C1 C6 122.3(4)
C2 C1 C6 117.5(4)
C3 C2 C1 120.5(4)
C3 C2 H2A 119.8
C1 C2 H2A 119.8
C2 C3 C4 121.5(4)
C2 C3 H3A 119.2
C4 C3 H3A 119.2
C5 C4 C3 118.5(4)
C5 C4 S1 122.1(3)
C3 C4 S1 119.3(3)
C4 C5 C6 120.7(4)
C4 C5 H5C 119.6
C6 C5 H5C 119.6
C5 C6 C1 121.3(4)
C5 C6 H6A 119.4
C1 C6 H6A 119.4
N4 C7 N2 125.7(3)
N4 C7 N3 125.5(3)
N2 C7 N3 108.8(3)
N3 C8 C9 120.7(4)
N3 C8 H8A 119.7
C9 C8 H8A 119.7
C10 C9 C8 117.0(3)
C10 C9 H9A 121.5
C8 C9 H9A 121.5
N4 C10 C9 125.1(3)
N4 C10 H10A 117.5
C9 C10 H10A 117.5
N5 C11 C12 120.4(4)
N5 C11 C16 121.0(4)
C12 C11 C16 118.6(4)
C13 C12 C11 120.1(4)
C13 C12 H12A 119.9
C11 C12 H12A 119.9
C12 C13 C14 121.5(4)
C12 C13 H13A 119.2
C14 C13 H13A 119.2
C15 C14 C13 118.9(4)
C15 C14 S2 120.7(3)
C13 C14 S2 120.3(3)
C14 C15 C16 120.4(4)
C14 C15 H15A 119.8
C16 C15 H15A 119.8
C15 C16 C11 120.5(4)
C15 C16 H16A 119.8
C11 C16 H16A 119.8
N8 C17 N7 124.3(4)
N8 C17 N6 125.9(3)
N7 C17 N6 109.7(3)
N8 C18 C19 125.8(5)
N8 C18 H18A 117.1
C19 C18 H18A 117.1
C18 C19 C20 116.5(5)
C18 C19 H19A 121.8
C20 C19 H19A 121.8
N7 C20 C19 119.6(4)
N7 C20 H20A 120.2
C19 C20 H20A 120.2
N9 C21 C22 123.3(6)
N9 C21 H21A 118.3
C22 C21 H21A 118.3
C23 C22 C21 116.6(8)
C23 C22 H22A 121.7
C21 C22 H22A 121.7
C22 C23 C24 123.9(7)
C22 C23 H23A 118.1
C24 C23 H23A 118.1
C25 C24 C23 123.3(9)
C25 C24 C32 123.4(10)
C23 C24 C32 113.2(7)
C24 C25 C26 119.4(9)
C24 C25 H25A 120.3
C26 C25 H25A 120.3
C25 C26 C27 122.1(8)
C25 C26 H26A 118.9
C27 C26 H26A 118.9
C28 C27 C31 116.3(8)
C28 C27 C26 126.4(9)
C31 C27 C26 117.3(9)
C27 C28 C29 123.3(8)
C27 C28 H28A 118.3
C29 C28 H28A 118.3
C28 C29 C30 116.4(8)
C28 C29 H29A 121.8
C30 C29 H29A 121.8
N10 C30 C29 120.6(8)
N10 C30 H30A 119.7
C29 C30 H30A 119.7
N10 C31 C27 122.8(7)
N10 C31 C32 117.3(4)
C27 C31 C32 119.9(7)
N9 C32 C24 124.7(7)
N9 C32 C31 117.4(5)
C24 C32 C31 117.8(7)

loop_
_geom_bond_atom_site_label_1
_geom_bond_atom_site_label_2
_geom_bond_distance
Ni1 N7 2.059(4)
Ni1 N10 2.066(4)
Ni1 N9 2.079(3)
Ni1 N2 2.104(3)
Ni1 N3 2.130(3)
Ni1 N6 2.202(3)
S1 O1 1.435(3)
S1 O2 1.444(2)
S1 N2 1.596(3)
S1 C4 1.754(4)
S2 O3 1.435(3)
S2 O4 1.439(3)
S2 N6 1.605(3)
S2 C14 1.750(4)
N1 C1 1.374(6)
N1 H1B 0.8600
N1 H1A 0.8600
N2 C7 1.367(4)
N3 C8 1.336(4)
N3 C7 1.368(4)
N4 C10 1.329(4)
N4 C7 1.342(4)
N5 C11 1.360(6)
N5 H5A 0.8600
N5 H5B 0.8600
N6 C17 1.359(5)
N7 C20 1.330(6)
N7 C17 1.349(5)
N8 C18 1.321(6)
N8 C17 1.343(5)
N9 C32 1.307(7)
N9 C21 1.346(7)
N10 C30 1.306(7)
N10 C31 1.387(7)
C1 C2 1.389(6)
C1 C6 1.402(6)
C2 C3 1.374(6)
C2 H2A 0.9300
C3 C4 1.389(6)
C3 H3A 0.9300
C4 C5 1.368(5)
C5 C6 1.379(6)
C5 H5C 0.9300
C6 H6A 0.9300
C8 C9 1.379(5)
C8 H8A 0.9300
C9 C10 1.370(5)
C9 H9A 0.9300
C10 H10A 0.9300
C11 C12 1.395(6)
C11 C16 1.396(6)
C12 C13 1.368(6)
C12 H12A 0.9300
C13 C14 1.385(5)
C13 H13A 0.9300
C14 C15 1.376(6)
C15 C16 1.388(6)
C15 H15A 0.9300
C16 H16A 0.9300
C18 C19 1.360(7)
C18 H18A 0.9300
C19 C20 1.391(7)
C19 H19A 0.9300
C20 H20A 0.9300
C21 C22 1.388(7)
C21 H21A 0.9300
C22 C23 1.344(11)
C22 H22A 0.9300
C23 C24 1.409(12)
C23 H23A 0.9300
C24 C25 1.330(11)
C24 C32 1.421(10)
C25 C26 1.350(11)
C25 H25A 0.9300
C26 C27 1.457(12)
C26 H26A 0.9300
C27 C28 1.359(13)
C27 C31 1.400(9)
C28 C29 1.408(13)
C28 H28A 0.9300
C29 C30 1.459(10)
C29 H29A 0.9300
C30 H30A 0.9300
C31 C32 1.418(8)

loop_
_geom_hbond_atom_site_label_D
_geom_hbond_atom_site_label_H
_geom_hbond_atom_site_label_A
_geom_hbond_site_symmetry_A
_geom_hbond_distance_DH
_geom_hbond_distance_HA
_geom_hbond_distance_DA
_geom_hbond_angle_DHA
_geom_hbond_publ_flag
N1 H1A O1 2_655 0.8600 2.4556 3.162(6) 139.59 y
N1 H1B O2 3_555 0.8599 2.2262 3.056(6) 161.95 y
N5 H5A O3 3_455 0.8601 2.5208 3.285(6) 148.34 y
N5 H5B O4 2_565 0.8600 2.2025 3.016(6) 157.46 y
C5 H5C O2 4_555 0.9299 2.5598 3.377(5) 146.85 y
C12 H12A N8 3_455 0.9300 2.5601 3.470(6) 166.00 y
